data_1552015
loop_
_publ_author_name
'Agnes Dewaele'
'Nicholas Worth'
'Chris J. Pickard'
'Richard J. Needs'
'Sakura Pascarelli'
'Olivier Mathon'
'Mohamed Mezouar'
'Tetsuo Irifune'

_publ_section_title
;
 Synthesis and stability of xenon oxides Xe2O5 and Xe3O2 under pressure
;
_journal_name_full 'Nature Chemistry'
_journal_page_first 784
_journal_page_last 790
_journal_paper_doi 10.1038/nchem.2528
_journal_volume 8
_journal_year 2016
_chemical_formula_sum 'O Xe2'
_chemical_formula_weight 278.58
_space_group_IT_number 12
_space_group_name_Hall '-C 2y'
_space_group_name_H-M_alt 'C 1 2/m 1'
_symmetry_cell_setting monoclinic
_symmetry_Int_Tables_number 12
_symmetry_space_group_name_Hall '-C 2y'
_symmetry_space_group_name_H-M 'C 1 2/m 1'
_cell_angle_alpha 90.000
_cell_angle_beta 93.325
_cell_angle_gamma 90.000
_cell_formula_units_Z 8
_cell_length_a 10.0009
_cell_length_b 3.20600
_cell_length_c 11.0813
_cell_volume 354.700
_cod_data_source_file nchem.2528-s3.cif
_cod_data_source_block Xe2O-C2m-83GPa
_cod_depositor_comments
;
The following automatic conversions were performed:

data item '_symmetry_cell_setting' value 'Monoclinic' was changed to
'monoclinic' in accordance with the built-in table derived from the
CIF Core dictionary named 'cif_core.dic' version 2.4.5 last updated
on 2014-11-21.

Automatic conversion script
Id: cif_fix_values 6909 2019-04-08 15:41:33Z antanas 
;
_cod_original_cell_volume 354.70
_cod_original_sg_symbol_H-M 'C 2/m'
_cod_database_code 1552015

loop_
_symmetry_equiv_pos_site_id
_symmetry_equiv_pos_as_xyz
1 x,y,z
2 -x,y,-z
3 -x,-y,-z
4 x,-y,z
5 1/2+x,1/2+y,z
6 1/2-x,1/2+y,-z
7 1/2-x,1/2-y,-z
8 1/2+x,1/2-y,z

loop_
_atom_site_label
_atom_site_type_symbol
_atom_site_fract_x
_atom_site_fract_y
_atom_site_fract_z
_atom_site_U_iso_or_equiv
_atom_site_adp_type
_atom_site_occupancy
Xe1 Xe 0.35714 0.00000 0.07658 0.00000 Uiso 1.00
Xe2 Xe 0.41730 0.50000 0.31208 0.00000 Uiso 1.00
Xe3 Xe 0.36630 1.00000 0.54164 0.00000 Uiso 1.00
Xe4 Xe 0.36244 0.00000 -0.19272 0.00000 Uiso 1.00
O5 O 0.29302 0.50000 -0.29029 0.00000 Uiso 1.00
O6 O 0.43104 0.50000 -0.09900 0.00000 Uiso 1.00

loop_
_geom_angle_atom_site_label_1
_geom_angle_atom_site_label_2
_geom_angle_atom_site_label_3
_geom_angle
_geom_angle_site_symmetry_1
_geom_angle_site_symmetry_2
_geom_angle_site_symmetry_3
Xe2 Xe1 Xe4 146.01 . . .
Xe2 Xe1 Xe2 62.46 . . 1_545
Xe2 Xe1 Xe4 60.62 . . 2_655
Xe1 Xe1 Xe2 145.51 6_545 . .
Xe2 Xe1 Xe4 91.48 . . 6_545
Xe1 Xe1 Xe2 106.76 6_555 . .
Xe2 Xe1 Xe4 58.87 . . 6_555
Xe2 Xe1 Xe4 146.01 1_545 . .
Xe4 Xe1 Xe4 110.86 . . 2_655
Xe1 Xe1 Xe4 60.34 6_545 . .
Xe4 Xe1 Xe4 118.33 . . 6_545
Xe1 Xe1 Xe4 60.34 6_555 . .
Xe4 Xe1 Xe4 118.33 . . 6_555
Xe2 Xe1 Xe4 60.62 1_545 . 2_655
Xe1 Xe1 Xe2 106.76 6_545 . 1_545
Xe2 Xe1 Xe4 58.87 1_545 . 6_545
Xe1 Xe1 Xe2 145.51 6_555 . 1_545
Xe2 Xe1 Xe4 91.48 1_545 . 6_555
Xe1 Xe1 Xe4 146.00 6_545 . 2_655
Xe4 Xe1 Xe4 119.49 2_655 . 6_545
Xe1 Xe1 Xe4 146.00 6_555 . 2_655
Xe4 Xe1 Xe4 119.49 2_655 . 6_555
Xe1 Xe1 Xe4 57.98 6_545 . 6_545
Xe1 Xe1 Xe1 62.24 6_545 . 6_555
Xe1 Xe1 Xe4 90.63 6_545 . 6_555
Xe1 Xe1 Xe4 90.63 6_555 . 6_545
Xe4 Xe1 Xe4 63.14 6_545 . 6_555
Xe1 Xe1 Xe4 57.98 6_555 . 6_555
Xe1 Xe2 Xe3 159.26 . . .
Xe1 Xe2 Xe3 113.24 . . 1_545
Xe1 Xe2 Xe1 62.46 . . 1_565
Xe1 Xe2 Xe3 105.72 . . 2_646
Xe1 Xe2 Xe4 58.49 . . 2_655
Xe1 Xe2 Xe3 144.19 . . 2_656
Xe1 Xe2 Xe4 90.94 . . 2_665
Xe1 Xe2 Xe4 60.07 . . 6_555
Xe3 Xe2 Xe3 62.86 . . 1_545
Xe1 Xe2 Xe3 113.24 1_565 . .
Xe3 Xe2 Xe3 88.92 . . 2_646
Xe3 Xe2 Xe4 141.52 . . 2_655
Xe3 Xe2 Xe3 55.81 . . 2_656
Xe3 Xe2 Xe4 103.93 . . 2_665
Xe3 Xe2 Xe4 99.68 . . 6_555
Xe1 Xe2 Xe3 159.26 1_565 . 1_545
Xe3 Xe2 Xe3 55.81 1_545 . 2_646
Xe3 Xe2 Xe4 103.93 1_545 . 2_655
Xe3 Xe2 Xe3 88.92 1_545 . 2_656
Xe3 Xe2 Xe4 141.52 1_545 . 2_665
Xe3 Xe2 Xe4 99.68 1_545 . 6_555
Xe1 Xe2 Xe3 144.19 1_565 . 2_646
Xe1 Xe2 Xe4 90.94 1_565 . 2_655
Xe1 Xe2 Xe3 105.72 1_565 . 2_656
Xe1 Xe2 Xe4 58.49 1_565 . 2_665
Xe1 Xe2 Xe4 60.07 1_565 . 6_555
Xe3 Xe2 Xe4 57.13 2_646 . 2_655
Xe3 Xe2 Xe3 62.77 2_646 . 2_656
Xe3 Xe2 Xe4 89.92 2_646 . 2_665
Xe3 Xe2 Xe4 146.58 2_646 . 6_555
Xe3 Xe2 Xe4 89.92 2_656 . 2_655
Xe4 Xe2 Xe4 62.64 2_655 . 2_665
Xe4 Xe2 Xe4 118.56 2_655 . 6_555
Xe3 Xe2 Xe4 57.13 2_656 . 2_665
Xe3 Xe2 Xe4 146.58 2_656 . 6_555
Xe4 Xe2 Xe4 118.56 2_665 . 6_555
Xe2 Xe3 Xe2 62.86 . . 1_565
Xe2 Xe3 Xe4 147.05 . . 1_566
Xe2 Xe3 Xe2 91.08 . . 2_656
Xe2 Xe3 Xe3 62.16 . . 2_656
Xe2 Xe3 Xe2 124.19 . . 2_666
Xe2 Xe3 Xe3 67.72 . . 6_546
Xe2 Xe3 Xe3 101.04 . . 6_556
Xe2 Xe3 Xe4 147.05 1_565 . 1_566
Xe2 Xe3 Xe2 124.19 1_565 . 2_656
Xe2 Xe3 Xe3 62.16 1_565 . 2_656
Xe2 Xe3 Xe2 91.08 1_565 . 2_666
Xe2 Xe3 Xe3 101.04 1_565 . 6_546
Xe2 Xe3 Xe3 67.72 1_565 . 6_556
Xe2 Xe3 Xe4 61.53 2_656 . 1_566
Xe3 Xe3 Xe4 112.74 2_656 . 1_566
Xe2 Xe3 Xe4 61.53 2_666 . 1_566
Xe3 Xe3 Xe4 104.98 6_546 . 1_566
Xe3 Xe3 Xe4 104.98 6_556 . 1_566
Xe2 Xe3 Xe3 62.03 2_656 . 2_656
Xe2 Xe3 Xe2 62.77 2_656 . 2_666
Xe2 Xe3 Xe3 113.71 2_656 . 6_546
Xe2 Xe3 Xe3 166.41 2_656 . 6_556
Xe2 Xe3 Xe3 62.03 2_666 . 2_656
Xe3 Xe3 Xe3 129.37 2_656 . 6_546
Xe3 Xe3 Xe3 129.37 2_656 . 6_556
Xe2 Xe3 Xe3 166.41 2_666 . 6_546
Xe2 Xe3 Xe3 113.71 2_666 . 6_556
Xe3 Xe3 Xe3 66.34 6_546 . 6_556
Xe1 Xe4 O5 120.39 . . .
Xe1 Xe4 O6 60.59 . . .
Xe1 Xe4 Xe3 179.73 . . 1_544
Xe1 Xe4 O5 120.39 . . 1_545
Xe1 Xe4 O6 60.59 . . 1_545
Xe1 Xe4 Xe2 118.88 . . 2_645
Xe1 Xe4 Xe1 69.14 . . 2_655
Xe1 Xe4 Xe2 118.88 . . 2_655
Xe1 Xe4 Xe1 61.67 . . 6_545
Xe1 Xe4 Xe2 111.55 . . 6_545
Xe1 Xe4 Xe1 61.67 . . 6_555
O5 Xe4 O6 75.03 . . .
Xe3 Xe4 O5 59.50 1_544 . .
O5 Xe4 O5 104.08 . . 1_545
O5 Xe4 O6 178.99 . . 1_545
Xe2 Xe4 O5 114.34 2_645 . .
Xe1 Xe4 O5 120.47 2_655 . .
Xe2 Xe4 O5 65.95 2_655 . .
Xe1 Xe4 O5 113.90 6_545 . .
Xe2 Xe4 O5 59.25 6_545 . .
Xe1 Xe4 O5 65.14 6_555 . .
Xe3 Xe4 O6 119.51 1_544 . .
O5 Xe4 O6 178.99 1_545 . .
O6 Xe4 O6 105.86 . . 1_545
Xe2 Xe4 O6 113.92 2_645 . .
Xe1 Xe4 O6 59.89 2_655 . .
Xe2 Xe4 O6 64.91 2_655 . .
Xe1 Xe4 O6 115.60 6_545 . .
Xe2 Xe4 O6 120.37 6_545 . .
Xe1 Xe4 O6 66.22 6_555 . .
Xe3 Xe4 O5 59.50 1_544 . 1_545
Xe3 Xe4 O6 119.51 1_544 . 1_545
Xe2 Xe4 Xe3 61.34 2_645 . 1_544
Xe1 Xe4 Xe3 111.13 2_655 . 1_544
Xe2 Xe4 Xe3 61.34 2_655 . 1_544
Xe1 Xe4 Xe3 118.11 6_545 . 1_544
Xe2 Xe4 Xe3 68.19 6_545 . 1_544
Xe1 Xe4 Xe3 118.11 6_555 . 1_544
O5 Xe4 O6 75.03 1_545 . 1_545
Xe2 Xe4 O5 65.95 2_645 . 1_545
Xe1 Xe4 O5 120.47 2_655 . 1_545
Xe2 Xe4 O5 114.34 2_655 . 1_545
Xe1 Xe4 O5 65.14 6_545 . 1_545
Xe2 Xe4 O5 59.25 6_545 . 1_545
Xe1 Xe4 O5 113.90 6_555 . 1_545
Xe2 Xe4 O6 64.91 2_645 . 1_545
Xe1 Xe4 O6 59.89 2_655 . 1_545
Xe2 Xe4 O6 113.92 2_655 . 1_545
Xe1 Xe4 O6 66.22 6_545 . 1_545
Xe2 Xe4 O6 120.37 6_545 . 1_545
Xe1 Xe4 O6 115.60 6_555 . 1_545
Xe1 Xe4 Xe2 60.89 2_655 . 2_645
Xe2 Xe4 Xe2 62.64 2_645 . 2_655
Xe1 Xe4 Xe2 117.11 6_545 . 2_645
Xe2 Xe4 Xe2 118.56 2_645 . 6_545
Xe1 Xe4 Xe2 179.45 6_555 . 2_645
Xe1 Xe4 Xe2 60.89 2_655 . 2_655
Xe1 Xe4 Xe1 119.49 2_655 . 6_545
Xe1 Xe4 Xe2 179.32 2_655 . 6_545
Xe1 Xe4 Xe1 119.49 2_655 . 6_555
Xe1 Xe4 Xe2 179.45 6_545 . 2_655
Xe2 Xe4 Xe2 118.56 2_655 . 6_545
Xe1 Xe4 Xe2 117.11 6_555 . 2_655
Xe1 Xe4 Xe2 61.06 6_545 . 6_545
Xe1 Xe4 Xe1 63.14 6_545 . 6_555
Xe1 Xe4 Xe2 61.06 6_555 . 6_545
Xe4 O5 Xe4 104.08 . . 1_565
Xe4 O6 Xe4 105.86 . . 1_565

loop_
_geom_bond_atom_site_label_1
_geom_bond_atom_site_label_2
_geom_bond_distance
_geom_bond_site_symmetry_1
_geom_bond_site_symmetry_2
Xe1 Xe2 3.0919 . .
Xe1 Xe4 2.9877 . .
Xe1 Xe2 3.0919 . 1_545
Xe1 Xe4 3.0171 . 2_655
Xe1 Xe1 3.1017 . 6_545
Xe1 Xe4 3.0621 . 6_545
Xe1 Xe1 3.1017 . 6_555
Xe1 Xe4 3.0621 . 6_555
Xe2 Xe3 3.0743 . .
Xe2 Xe3 3.0743 . 1_545
Xe2 Xe3 3.0780 . 2_646
Xe2 Xe3 3.0780 . 2_656
Xe2 Xe4 3.0244 6_545 .
Xe2 Xe4 3.0837 2_645 .
Xe2 Xe4 3.0837 2_655 .
Xe3 Xe3 2.8791 . 2_656
Xe3 Xe4 2.9461 1_544 .
Xe3 Xe3 2.9298 . 6_556
Xe3 Xe3 2.9298 . 6_546
Xe4 O6 2.0090 . .
Xe4 O6 2.0090 . 1_545
Xe4 O5 2.0331 . 1_545
Xe4 O5 2.0331 . .
